data_4075444
loop_
_publ_author_name
'Anti\~nolo, Antonio'
'Evrard, David'
'Garc\'ia-Yuste, Santiago'
'Otero, Antonio'
'P\'erez-Flores, Juan C.'
'Reguillo-Carmona, Rebeca'
'Rodr\'iguez, Ana M.'
'Villase\~nor, Elena'

_publ_section_title
;
 Synthesis, Characterization, and Reactivity of
 Isocyanidephosphidoniobocene Derivatives:&#x00A0; X-ray Diffraction
 Structures of New Isocyanideniobocene Complexes,
 [Nb(\h5-C5H4SiMe3)2(CNR)(PMePh2)]I, R = Xylyl, Cy
;
_journal_issue 15
_journal_name_full Organometallics
_journal_page_first 3670
_journal_paper_doi 10.1021/om060283p
_journal_volume 25
_journal_year 2006
_chemical_formula_sum 'C38 H48 I N Nb P Si2'
_chemical_formula_weight 825.73
_chemical_name_systematic
;
 ?
;
_space_group_IT_number 19
_symmetry_cell_setting orthorhombic
_symmetry_space_group_name_Hall 'P 2ac 2ab'
_symmetry_space_group_name_H-M 'P 21 21 21'
_atom_sites_solution_hydrogens geom
_atom_sites_solution_primary direct
_atom_sites_solution_secondary difmap
_audit_creation_method SHELXL-97
_cell_angle_alpha 90.00
_cell_angle_beta 90.00
_cell_angle_gamma 90.00
_cell_formula_units_Z 4
_cell_length_a 10.992(5)
_cell_length_b 14.390(2)
_cell_length_c 24.683(2)
_cell_measurement_reflns_used 25
_cell_measurement_temperature 293(2)
_cell_measurement_theta_max 20
_cell_measurement_theta_min 2
_cell_volume 3904.2(19)
_computing_cell_refinement 'Nonius (control program)'
_computing_data_collection 'Nonius (control program)'
_computing_data_reduction 'XCAD4 (Harms, Wocadlo, 1995)'
_computing_structure_refinement 'SHELXL-97 (Sheldrick, 1997)'
_computing_structure_solution 'SIR92 (Altomare, Cascarano, 1993)'
_diffrn_ambient_temperature 293(2)
_diffrn_measured_fraction_theta_full 0.999
_diffrn_measured_fraction_theta_max 0.999
_diffrn_measurement_device_type 'four circle diffractometer Nonius-Mach3'
_diffrn_measurement_method '\w/2\q scans'
_diffrn_radiation_monochromator graphite
_diffrn_radiation_source 'fine-focus sealed tube'
_diffrn_radiation_type MoK\a
_diffrn_radiation_wavelength 0.71070
_diffrn_reflns_av_R_equivalents 0.0314
_diffrn_reflns_av_sigmaI/netI 0.1134
_diffrn_reflns_limit_h_max 14
_diffrn_reflns_limit_h_min 0
_diffrn_reflns_limit_k_max 18
_diffrn_reflns_limit_k_min 0
_diffrn_reflns_limit_l_max 32
_diffrn_reflns_limit_l_min -32
_diffrn_reflns_number 9411
_diffrn_reflns_theta_full 27.99
_diffrn_reflns_theta_max 27.99
_diffrn_reflns_theta_min 2.03
_diffrn_standards_interval_time 90
_diffrn_standards_number 2
_exptl_absorpt_coefficient_mu 1.227
_exptl_absorpt_correction_type none
_exptl_crystal_colour red
_exptl_crystal_density_diffrn 1.405
_exptl_crystal_density_method 'not measured'
_exptl_crystal_description prism
_exptl_crystal_F_000 1680
_exptl_crystal_size_max 0.4
_exptl_crystal_size_mid 0.2
_exptl_crystal_size_min 0.2
_refine_diff_density_max 0.729
_refine_diff_density_min -0.709
_refine_diff_density_rms 0.103
_refine_ls_abs_structure_details 'Flack H D (1983), Acta Cryst. A39, 876-881'
_refine_ls_abs_structure_Flack -0.02(4)
_refine_ls_extinction_method none
_refine_ls_goodness_of_fit_ref 0.967
_refine_ls_hydrogen_treatment constr
_refine_ls_matrix_type full
_refine_ls_number_parameters 406
_refine_ls_number_reflns 9411
_refine_ls_number_restraints 0
_refine_ls_restrained_S_all 0.967
_refine_ls_R_factor_all 0.1244
_refine_ls_R_factor_gt 0.0592
_refine_ls_shift/su_max 0.001
_refine_ls_shift/su_mean 0.000
_refine_ls_structure_factor_coef Fsqd
_refine_ls_weighting_details 'calc w=1/[\s^2^(Fo^2^)+(0.0819P)^2^+1.1227P] where P=(Fo^2^+2Fc^2^)/3'
_refine_ls_weighting_scheme calc
_refine_ls_wR_factor_gt 0.1280
_refine_ls_wR_factor_ref 0.1956
_reflns_number_gt 4723
_reflns_number_total 9411
_reflns_threshold_expression >2sigma(I)
_cod_data_source_file om060283psi20060330_115755.cif
_cod_data_source_block 12
_cod_original_sg_symbol_H-M P212121
_cod_database_code 4075444

loop_
_symmetry_equiv_pos_as_xyz
'x, y, z'
'-x+1/2, -y, z+1/2'
'-x, y+1/2, -z+1/2'
'x+1/2, -y+1/2, -z'

loop_
_atom_site_label
_atom_site_type_symbol
_atom_site_fract_x
_atom_site_fract_y
_atom_site_fract_z
_atom_site_U_iso_or_equiv
_atom_site_adp_type
_atom_site_occupancy
_atom_site_symmetry_multiplicity
_atom_site_calc_flag
_atom_site_refinement_flags
Nb1 Nb 0.35089(8) 0.04950(6) 0.66516(3) 0.0406(2) Uani 1 1 d .
I1 I 0.36588(8) 0.25765(6) 0.27805(3) 0.0719(3) Uani 1 1 d .
P1 P 0.4139(3) 0.21157(19) 0.62955(12) 0.0498(7) Uani 1 1 d .
Si1 Si 0.2309(3) 0.0927(3) 0.81866(13) 0.0628(9) Uani 1 1 d .
Si2 Si 0.2531(4) -0.1818(2) 0.59691(14) 0.0674(9) Uani 1 1 d .
N1 N 0.5711(8) -0.0260(6) 0.5889(4) 0.059(2) Uani 1 1 d .
C1 C 0.4886(9) 0.0027(7) 0.6133(4) 0.046(2) Uani 1 1 d .
C2 C 0.6763(9) -0.0333(7) 0.5578(5) 0.052(3) Uani 1 1 d .
C3 C 0.6712(12) -0.0414(8) 0.5015(4) 0.066(3) Uani 1 1 d .
C4 C 0.7728(16) -0.0497(11) 0.4721(7) 0.098(5) Uani 1 1 d .
H4 H 0.7681 -0.0567 0.4347 0.118 Uiso 1 1 calc R
C5 C 0.8807(16) -0.0478(11) 0.4965(7) 0.105(6) Uani 1 1 d .
H5 H 0.9504 -0.0505 0.4752 0.125 Uiso 1 1 calc R
C6 C 0.8937(12) -0.0422(10) 0.5514(8) 0.100(5) Uani 1 1 d .
H6 H 0.9702 -0.0436 0.5675 0.120 Uiso 1 1 calc R
C7 C 0.7867(9) -0.0342(7) 0.5828(4) 0.052(3) Uani 1 1 d .
C8 C 0.7963(12) -0.0252(9) 0.6437(5) 0.075(4) Uani 1 1 d .
H8A H 0.7853 0.0386 0.6539 0.112 Uiso 1 1 calc R
H8B H 0.8751 -0.0460 0.6553 0.112 Uiso 1 1 calc R
H8C H 0.7346 -0.0626 0.6605 0.112 Uiso 1 1 calc R
C9 C 0.5450(16) -0.0458(13) 0.4727(5) 0.116(6) Uani 1 1 d .
H9A H 0.5550 -0.0710 0.4370 0.175 Uiso 1 1 calc R
H9B H 0.5114 0.0156 0.4703 0.175 Uiso 1 1 calc R
H9C H 0.4911 -0.0848 0.4932 0.175 Uiso 1 1 calc R
C10 C 0.5772(10) 0.2361(9) 0.6366(5) 0.075(4) Uani 1 1 d .
H10A H 0.6232 0.1853 0.6219 0.113 Uiso 1 1 calc R
H10B H 0.5968 0.2438 0.6742 0.113 Uiso 1 1 calc R
H10C H 0.5968 0.2921 0.6173 0.113 Uiso 1 1 calc R
C11 C 0.4010(10) 0.2288(7) 0.5571(4) 0.052(3) Uani 1 1 d .
C12 C 0.4723(14) 0.1816(11) 0.5225(5) 0.086(5) Uani 1 1 d .
H12 H 0.5257 0.1372 0.5360 0.103 Uiso 1 1 calc R
C13 C 0.4683(18) 0.1976(13) 0.4672(5) 0.114(6) Uani 1 1 d .
H13 H 0.5247 0.1688 0.4447 0.137 Uiso 1 1 calc R
C14 C 0.3821(14) 0.2553(11) 0.4452(5) 0.087(4) Uani 1 1 d .
H14 H 0.3744 0.2631 0.4079 0.105 Uiso 1 1 calc R
C15 C 0.3096(13) 0.2997(10) 0.4802(6) 0.087(5) Uani 1 1 d .
H15 H 0.2515 0.3403 0.4665 0.105 Uiso 1 1 calc R
C16 C 0.3171(15) 0.2880(10) 0.5373(6) 0.094(5) Uani 1 1 d .
H16 H 0.2654 0.3204 0.5604 0.113 Uiso 1 1 calc R
C17 C 0.3409(10) 0.3163(7) 0.6570(4) 0.053(2) Uani 1 1 d .
C18 C 0.3950(13) 0.4032(8) 0.6489(5) 0.072(4) Uani 1 1 d .
H18 H 0.4678 0.4069 0.6298 0.086 Uiso 1 1 calc R
C19 C 0.3422(14) 0.4847(8) 0.6689(4) 0.066(3) Uani 1 1 d .
H19 H 0.3776 0.5425 0.6627 0.080 Uiso 1 1 calc R
C20 C 0.2365(15) 0.4767(8) 0.6980(5) 0.076(4) Uani 1 1 d .
H20 H 0.2005 0.5293 0.7128 0.092 Uiso 1 1 calc R
C21 C 0.1844(12) 0.3922(9) 0.7052(5) 0.076(4) Uani 1 1 d .
H21 H 0.1109 0.3881 0.7237 0.092 Uiso 1 1 calc R
C22 C 0.2385(11) 0.3110(9) 0.6856(6) 0.077(4) Uani 1 1 d .
H22 H 0.2031 0.2535 0.6924 0.092 Uiso 1 1 calc R
C23 C 0.3447(9) 0.0595(6) 0.7667(3) 0.043(2) Uani 1 1 d .
C24 C 0.4404(11) 0.1153(8) 0.7471(4) 0.060(3) Uani 1 1 d .
H24 H 0.4468 0.1793 0.7518 0.072 Uiso 1 1 calc R
C25 C 0.5246(9) 0.0595(8) 0.7193(4) 0.052(2) Uani 1 1 d .
H25 H 0.5948 0.0797 0.7019 0.062 Uiso 1 1 calc R
C26 C 0.4827(10) -0.0334(7) 0.7227(4) 0.054(3) Uani 1 1 d .
H26 H 0.5225 -0.0858 0.7096 0.065 Uiso 1 1 calc R
C27 C 0.3728(10) -0.0318(8) 0.7490(4) 0.054(3) Uani 1 1 d .
H27 H 0.3235 -0.0834 0.7544 0.065 Uiso 1 1 calc R
C28 C 0.2275(16) 0.2209(10) 0.8281(6) 0.108(5) Uani 1 1 d .
H28A H 0.2105 0.2504 0.7940 0.162 Uiso 1 1 calc R
H28B H 0.3050 0.2416 0.8413 0.162 Uiso 1 1 calc R
H28C H 0.1653 0.2368 0.8538 0.162 Uiso 1 1 calc R
C29 C 0.2963(14) 0.0434(14) 0.8816(5) 0.126(7) Uani 1 1 d .
H29A H 0.2437 0.0572 0.9116 0.190 Uiso 1 1 calc R
H29B H 0.3750 0.0702 0.8880 0.190 Uiso 1 1 calc R
H29C H 0.3041 -0.0227 0.8779 0.190 Uiso 1 1 calc R
C30 C 0.0828(12) 0.0433(11) 0.8076(6) 0.091(4) Uani 1 1 d .
H30A H 0.0578 0.0549 0.7709 0.137 Uiso 1 1 calc R
H30B H 0.0256 0.0711 0.8321 0.137 Uiso 1 1 calc R
H30C H 0.0859 -0.0225 0.8138 0.137 Uiso 1 1 calc R
C31 C 0.2265(10) -0.0576(7) 0.6191(4) 0.053(3) Uani 1 1 d .
C32 C 0.1624(11) -0.0290(7) 0.6655(4) 0.062(3) Uani 1 1 d .
H32 H 0.1430 -0.0667 0.6949 0.074 Uiso 1 1 calc R
C33 C 0.1327(10) 0.0650(7) 0.6606(5) 0.066(3) Uani 1 1 d .
H33 H 0.0909 0.0997 0.6864 0.079 Uiso 1 1 calc R
C34 C 0.1744(8) 0.0984(8) 0.6121(5) 0.062(3) Uani 1 1 d .
H34 H 0.1659 0.1590 0.5997 0.075 Uiso 1 1 calc R
C35 C 0.2332(8) 0.0242(7) 0.5840(4) 0.051(3) Uani 1 1 d .
H35 H 0.2689 0.0273 0.5499 0.061 Uiso 1 1 calc R
C36 C 0.273(2) -0.1825(11) 0.5204(6) 0.147(9) Uani 1 1 d .
H36A H 0.3374 -0.1405 0.5106 0.220 Uiso 1 1 calc R
H36B H 0.1990 -0.1634 0.5034 0.220 Uiso 1 1 calc R
H36C H 0.2940 -0.2442 0.5087 0.220 Uiso 1 1 calc R
C37 C 0.3809(15) -0.2338(9) 0.6325(7) 0.123(6) Uani 1 1 d .
H37A H 0.3793 -0.2149 0.6698 0.185 Uiso 1 1 calc R
H37B H 0.4556 -0.2136 0.6162 0.185 Uiso 1 1 calc R
H37C H 0.3753 -0.3003 0.6304 0.185 Uiso 1 1 calc R
C38 C 0.1112(14) -0.2462(9) 0.6155(5) 0.096(5) Uani 1 1 d .
H38A H 0.1140 -0.3076 0.6003 0.144 Uiso 1 1 calc R
H38B H 0.0417 -0.2137 0.6015 0.144 Uiso 1 1 calc R
H38C H 0.1051 -0.2504 0.6542 0.144 Uiso 1 1 calc R

loop_
_atom_site_aniso_label
_atom_site_aniso_U_11
_atom_site_aniso_U_22
_atom_site_aniso_U_33
_atom_site_aniso_U_23
_atom_site_aniso_U_13
_atom_site_aniso_U_12
Nb1 0.0382(4) 0.0395(4) 0.0443(4) -0.0004(4) -0.0012(4) 0.0030(4)
I1 0.0701(5) 0.0750(5) 0.0705(5) -0.0110(4) 0.0059(4) -0.0092(5)
P1 0.0449(14) 0.0470(15) 0.0576(16) 0.0041(13) -0.0083(13) 0.0006(12)
Si1 0.0550(19) 0.068(2) 0.065(2) -0.0048(16) 0.0086(16) 0.0075(17)
Si2 0.083(2) 0.0461(17) 0.073(2) -0.0089(16) 0.007(2) -0.0037(17)
N1 0.046(5) 0.062(6) 0.068(6) -0.011(5) -0.005(5) 0.004(5)
C1 0.045(6) 0.052(6) 0.041(6) -0.001(5) -0.010(5) 0.007(5)
C2 0.043(6) 0.045(6) 0.069(7) -0.004(5) 0.007(5) -0.003(5)
C3 0.093(9) 0.055(6) 0.050(6) -0.020(5) 0.013(6) -0.002(7)
C4 0.112(13) 0.082(10) 0.101(11) -0.002(9) 0.059(11) -0.007(11)
C5 0.093(12) 0.099(11) 0.122(14) -0.049(11) 0.026(11) -0.005(11)
C6 0.059(8) 0.080(10) 0.161(16) -0.034(11) 0.002(9) -0.023(8)
C7 0.037(5) 0.051(6) 0.067(7) -0.001(5) 0.009(5) 0.002(5)
C8 0.090(9) 0.072(8) 0.061(7) 0.016(6) 0.011(7) 0.012(7)
C9 0.141(15) 0.157(16) 0.051(8) -0.062(10) 0.001(9) 0.011(13)
C10 0.054(6) 0.074(8) 0.098(9) 0.013(7) -0.002(6) -0.020(7)
C11 0.067(7) 0.030(5) 0.058(6) -0.004(5) -0.015(5) -0.005(5)
C12 0.104(11) 0.112(11) 0.042(7) 0.012(7) 0.020(7) 0.041(9)
C13 0.160(17) 0.147(16) 0.036(7) 0.008(9) 0.012(9) 0.011(14)
C14 0.105(11) 0.104(11) 0.053(7) 0.020(8) -0.011(8) 0.022(11)
C15 0.090(10) 0.089(10) 0.082(9) 0.006(8) -0.051(8) 0.032(8)
C16 0.130(13) 0.070(9) 0.082(9) 0.009(7) -0.046(9) 0.020(9)
C17 0.054(6) 0.052(6) 0.052(6) 0.003(5) -0.007(6) -0.003(5)
C18 0.085(9) 0.069(8) 0.062(7) 0.017(6) -0.012(6) -0.017(7)
C19 0.105(10) 0.049(6) 0.045(6) -0.007(5) -0.021(8) -0.004(7)
C20 0.126(12) 0.045(7) 0.058(7) -0.008(6) -0.025(8) 0.022(8)
C21 0.075(9) 0.065(8) 0.089(9) -0.012(7) -0.011(7) 0.008(7)
C22 0.048(7) 0.057(7) 0.125(11) 0.003(7) 0.004(7) -0.004(6)
C23 0.039(5) 0.050(5) 0.041(5) -0.005(4) -0.004(4) 0.004(5)
C24 0.067(8) 0.055(7) 0.058(7) 0.003(5) -0.006(6) -0.001(6)
C25 0.040(5) 0.063(7) 0.053(6) 0.002(6) -0.009(5) 0.004(5)
C26 0.071(7) 0.053(6) 0.038(5) -0.015(5) 0.007(5) 0.023(5)
C27 0.060(7) 0.064(7) 0.039(5) -0.007(5) 0.003(5) 0.000(6)
C28 0.135(13) 0.078(10) 0.110(12) -0.017(9) 0.055(11) 0.005(10)
C29 0.097(11) 0.21(2) 0.070(9) -0.015(11) 0.017(8) 0.061(13)
C30 0.068(8) 0.118(12) 0.088(9) -0.003(9) 0.000(7) -0.002(9)
C31 0.055(6) 0.043(6) 0.063(6) -0.008(5) -0.003(5) -0.012(5)
C32 0.071(7) 0.062(7) 0.052(6) -0.010(5) -0.010(6) -0.004(6)
C33 0.043(6) 0.060(7) 0.094(8) -0.028(7) -0.003(7) -0.004(5)
C34 0.027(5) 0.047(6) 0.113(10) 0.000(7) -0.001(6) -0.002(5)
C35 0.024(5) 0.063(7) 0.066(7) 0.013(6) -0.022(5) -0.002(5)
C36 0.25(3) 0.078(11) 0.109(12) -0.030(10) 0.072(15) -0.013(14)
C37 0.119(14) 0.064(9) 0.187(17) -0.021(10) -0.039(12) 0.013(10)
C38 0.146(14) 0.068(8) 0.074(8) 0.001(7) -0.010(9) -0.045(10)

loop_
_atom_type_symbol
_atom_type_description
_atom_type_scat_dispersion_real
_atom_type_scat_dispersion_imag
_atom_type_scat_source
C C 0.0033 0.0016 'International Tables Vol C Tables 4.2.6.8 and 6.1.1.4'
H H 0.0000 0.0000 'International Tables Vol C Tables 4.2.6.8 and 6.1.1.4'
N N 0.0061 0.0033 'International Tables Vol C Tables 4.2.6.8 and 6.1.1.4'
I I -0.4742 1.8119 'International Tables Vol C Tables 4.2.6.8 and 6.1.1.4'
P P 0.1023 0.0942 'International Tables Vol C Tables 4.2.6.8 and 6.1.1.4'
Si Si 0.0817 0.0704 'International Tables Vol C Tables 4.2.6.8 and 6.1.1.4'
Nb Nb -2.0727 0.6215 'International Tables Vol C Tables 4.2.6.8 and 6.1.1.4'

loop_
_geom_angle_atom_site_label_1
_geom_angle_atom_site_label_2
_geom_angle_atom_site_label_3
_geom_angle
C1 Nb1 C31 85.1(4)
C1 Nb1 C25 77.2(4)
C31 Nb1 C25 142.4(4)
C1 Nb1 C26 76.2(3)
C31 Nb1 C26 108.5(4)
C25 Nb1 C26 35.1(4)
C1 Nb1 C32 118.9(4)
C31 Nb1 C32 34.7(3)
C25 Nb1 C32 138.2(4)
C26 Nb1 C32 107.2(4)
C1 Nb1 C27 107.4(4)
C31 Nb1 C27 99.0(4)
C25 Nb1 C27 56.8(4)
C26 Nb1 C27 33.6(3)
C32 Nb1 C27 81.4(4)
C1 Nb1 C35 80.3(4)
C31 Nb1 C35 35.7(3)
C25 Nb1 C35 157.4(4)
C26 Nb1 C35 139.0(3)
C32 Nb1 C35 57.3(4)
C27 Nb1 C35 134.4(4)
C1 Nb1 C33 136.1(4)
C31 Nb1 C33 57.3(4)
C25 Nb1 C33 146.5(4)
C26 Nb1 C33 133.4(4)
C32 Nb1 C33 34.0(4)
C27 Nb1 C33 100.7(4)
C35 Nb1 C33 56.1(4)
C1 Nb1 C34 109.8(4)
C31 Nb1 C34 57.9(4)
C25 Nb1 C34 159.7(4)
C26 Nb1 C34 163.3(4)
C32 Nb1 C34 56.1(4)
C27 Nb1 C34 133.2(4)
C35 Nb1 C34 34.2(3)
C33 Nb1 C34 32.7(4)
C1 Nb1 C24 109.9(4)
C31 Nb1 C24 152.7(4)
C25 Nb1 C24 34.1(4)
C26 Nb1 C24 56.5(3)
C32 Nb1 C24 122.4(4)
C27 Nb1 C24 55.4(4)
C35 Nb1 C24 164.4(4)
C33 Nb1 C24 113.8(4)
C34 Nb1 C24 130.7(4)
C1 Nb1 C23 130.4(3)
C31 Nb1 C23 120.3(3)
C25 Nb1 C23 56.5(3)
C26 Nb1 C23 56.2(3)
C32 Nb1 C23 90.0(3)
C27 Nb1 C23 33.5(3)
C35 Nb1 C23 145.4(3)
C33 Nb1 C23 90.8(4)
C34 Nb1 C23 119.8(4)
C24 Nb1 C23 33.0(3)
C1 Nb1 P1 83.6(3)
C31 Nb1 P1 125.6(3)
C25 Nb1 P1 85.4(3)
C26 Nb1 P1 119.8(3)
C32 Nb1 P1 131.9(3)
C27 Nb1 P1 135.1(3)
C35 Nb1 P1 89.9(3)
C33 Nb1 P1 99.6(3)
C34 Nb1 P1 76.8(3)
C24 Nb1 P1 79.8(3)
C23 Nb1 P1 107.1(2)
C11 P1 C17 102.6(5)
C11 P1 C10 98.3(6)
C17 P1 C10 103.6(6)
C11 P1 Nb1 116.0(3)
C17 P1 Nb1 119.8(3)
C10 P1 Nb1 113.8(4)
C30 Si1 C23 113.8(6)
C30 Si1 C29 109.1(8)
C23 Si1 C29 102.7(5)
C30 Si1 C28 113.1(8)
C23 Si1 C28 110.8(6)
C29 Si1 C28 106.4(9)
C37 Si2 C38 108.8(7)
C37 Si2 C31 111.6(6)
C38 Si2 C31 105.5(6)
C37 Si2 C36 112.8(9)
C38 Si2 C36 109.8(8)
C31 Si2 C36 108.1(6)
C1 N1 C2 163.6(11)
N1 C1 Nb1 173.5(9)
C7 C2 N1 119.3(10)
C7 C2 C3 119.2(10)
N1 C2 C3 121.5(10)
C4 C3 C2 121.0(13)
C4 C3 C9 119.4(12)
C2 C3 C9 119.5(10)
C3 C4 C5 119.7(15)
C6 C5 C4 123.0(15)
C5 C6 C7 117.5(14)
C2 C7 C6 119.5(11)
C2 C7 C8 120.9(10)
C6 C7 C8 119.6(12)
C16 C11 C12 119.3(12)
C16 C11 P1 119.8(10)
C12 C11 P1 120.9(9)
C11 C12 C13 121.6(14)
C14 C13 C12 120.8(15)
C15 C14 C13 116.4(12)
C14 C15 C16 123.4(13)
C11 C16 C15 118.2(14)
C22 C17 C18 119.1(11)
C22 C17 P1 121.2(9)
C18 C17 P1 119.6(9)
C19 C18 C17 121.5(12)
C18 C19 C20 117.7(12)
C21 C20 C19 120.2(12)
C20 C21 C22 121.6(13)
C17 C22 C21 119.7(12)
C24 C23 C27 105.0(9)
C24 C23 Si1 126.4(8)
C27 C23 Si1 126.8(8)
C24 C23 Nb1 70.7(6)
C27 C23 Nb1 68.5(5)
Si1 C23 Nb1 136.3(5)
C25 C24 C23 109.4(10)
C25 C24 Nb1 68.8(6)
C23 C24 Nb1 76.2(6)
C24 C25 C26 107.3(10)
C24 C25 Nb1 77.1(6)
C26 C25 Nb1 73.2(6)
C27 C26 C25 107.4(9)
C27 C26 Nb1 74.6(6)
C25 C26 Nb1 71.7(6)
C26 C27 C23 110.7(10)
C26 C27 Nb1 71.8(6)
C23 C27 Nb1 78.0(6)
C32 C31 C35 105.8(9)
C32 C31 Si2 126.1(8)
C35 C31 Si2 125.5(8)
C32 C31 Nb1 72.9(6)
C35 C31 Nb1 74.3(5)
Si2 C31 Nb1 132.0(6)
C33 C32 C31 109.3(11)
C33 C32 Nb1 75.0(7)
C31 C32 Nb1 72.4(6)
C32 C33 C34 109.7(11)
C32 C33 Nb1 70.9(7)
C34 C33 Nb1 74.9(6)
C33 C34 C35 108.4(10)
C33 C34 Nb1 72.3(7)
C35 C34 Nb1 71.7(5)
C34 C35 C31 106.9(10)
C34 C35 Nb1 74.1(6)
C31 C35 Nb1 69.9(5)

loop_
_geom_bond_atom_site_label_1
_geom_bond_atom_site_label_2
_geom_bond_distance
Nb1 C1 2.093(11)
Nb1 C31 2.353(10)
Nb1 C25 2.335(9)
Nb1 C26 2.354(10)
Nb1 C32 2.359(11)
Nb1 C27 2.388(10)
Nb1 C35 2.413(9)
Nb1 C33 2.411(11)
Nb1 C34 2.444(10)
Nb1 C24 2.440(11)
Nb1 C23 2.511(8)
Nb1 P1 2.587(3)
P1 C11 1.812(11)
P1 C17 1.837(11)
P1 C10 1.837(11)
Si1 C30 1.797(14)
Si1 C23 1.854(10)
Si1 C29 1.853(15)
Si1 C28 1.860(14)
Si2 C37 1.818(16)
Si2 C38 1.872(14)
Si2 C31 1.892(11)
Si2 C36 1.901(15)
N1 C1 1.165(12)
N1 C2 1.393(13)
C2 C7 1.362(14)
C2 C3 1.394(15)
C3 C4 1.338(17)
C3 C9 1.560(19)
C4 C5 1.33(2)
C5 C6 1.36(2)
C6 C7 1.414(17)
C7 C8 1.511(15)
C11 C16 1.348(16)
C11 C12 1.342(15)
C12 C13 1.385(16)
C13 C14 1.37(2)
C14 C15 1.338(17)
C15 C16 1.422(18)
C17 C22 1.330(16)
C17 C18 1.400(15)
C18 C19 1.399(16)
C19 C20 1.370(18)
C20 C21 1.356(17)
C21 C22 1.398(17)
C23 C24 1.409(14)
C23 C27 1.418(13)
C24 C25 1.405(15)
C25 C26 1.416(14)
C26 C27 1.371(14)
C31 C32 1.407(14)
C31 C35 1.464(14)
C32 C33 1.397(15)
C33 C34 1.369(16)
C34 C35 1.429(15)
